data_2205756
loop_
_publ_author_name
'Hempel, Andrew'
'Camerman, Norman'
'Camerman, Arthur '
'Mastropaolo, Donald'

_publ_section_title
;
 Oxcarbazepine: structure and anticonvulsant activity
;
_journal_issue 5
_journal_name_full 'Acta Crystallographica Section E'
_journal_page_first o1313
_journal_page_last o1315
_journal_paper_doi 10.1107/S1600536805010676
_journal_volume 61
_journal_year 2005
_chemical_formula_moiety 'C15 H12 N2 O2'
_chemical_formula_sum 'C15 H12 N2 O2'
_chemical_formula_weight 252.27
_chemical_name_common Oxcarbazepine
_chemical_name_systematic
;
 10-oxo-10,11-dihydro-5H-dibenzo[b,f]azepine-5-carboxamide
;
_space_group_IT_number 14
_space_group_name_Hall '-P 2ybc'
_symmetry_cell_setting monoclinic
_symmetry_space_group_name_Hall '-P 2ybc'
_symmetry_space_group_name_H-M 'P 1 21/c 1'
_atom_sites_solution_hydrogens difmap
_atom_sites_solution_primary direct
_atom_sites_solution_secondary difmap
_audit_creation_method SHELXL-97
_cell_angle_alpha 90.00
_cell_angle_beta 95.64(2)
_cell_angle_gamma 90.00
_cell_formula_units_Z 4
_cell_length_a 5.276(2)
_cell_length_b 9.307(4)
_cell_length_c 24.841(7)
_cell_measurement_reflns_used 32
_cell_measurement_temperature 294(2)
_cell_measurement_theta_max 54
_cell_measurement_theta_min 30
_cell_volume 1213.9(8)
_computing_cell_refinement 'Picker Software'
_computing_data_collection 'Picker Software (Picker, 1967)'
_computing_data_reduction 'Picker Software'
_computing_molecular_graphics 'ORTEP-3 for Windows (Farrugia, 1997)'
_computing_publication_material SHELXl97
_computing_structure_refinement 'SHELXL97 (Sheldrick, 1997)'
_computing_structure_solution 'SHELXS97 (Sheldrick, 1997)'
_diffrn_ambient_temperature 294(2)
_diffrn_measured_fraction_theta_full 1.000
_diffrn_measured_fraction_theta_max 1.000
_diffrn_measurement_device_type 'Picker FACS-1 4-circle diffractometer'
_diffrn_measurement_method '\q/2\q  scan'
_diffrn_radiation_monochromator 'Ni-filtered radiation'
_diffrn_radiation_source 'fine-focus sealed tube'
_diffrn_radiation_type CuK\a
_diffrn_radiation_wavelength 1.54178
_diffrn_reflns_av_R_equivalents 0.0000
_diffrn_reflns_av_sigmaI/netI 0.6312
_diffrn_reflns_limit_h_max 6
_diffrn_reflns_limit_h_min 0
_diffrn_reflns_limit_k_max 0
_diffrn_reflns_limit_k_min -10
_diffrn_reflns_limit_l_max 28
_diffrn_reflns_limit_l_min -29
_diffrn_reflns_number 2072
_diffrn_reflns_theta_full 64.99
_diffrn_reflns_theta_max 64.99
_diffrn_reflns_theta_min 3.58
_diffrn_standards_decay_% 0.7
_diffrn_standards_interval_count 100
_diffrn_standards_number 3
_exptl_absorpt_coefficient_mu 0.761
_exptl_absorpt_correction_T_max 0.917
_exptl_absorpt_correction_T_min 0.867
_exptl_absorpt_correction_type psi-scan
_exptl_absorpt_process_details '(North et al., 1968)'
_exptl_crystal_colour colorless
_exptl_crystal_density_diffrn 1.380
_exptl_crystal_density_meas ?
_exptl_crystal_description needle
_exptl_crystal_F_000 528
_exptl_crystal_size_max 0.49
_exptl_crystal_size_mid 0.15
_exptl_crystal_size_min 0.11
_refine_diff_density_max 0.159
_refine_diff_density_min -0.150
_refine_ls_extinction_coef 0.0115(12)
_refine_ls_extinction_expression Fc^*^=kFc[1+0.001xFc^2^\l^3^/sin(2\q)]^-1/4^
_refine_ls_extinction_method SHELXL
_refine_ls_goodness_of_fit_ref 0.813
_refine_ls_hydrogen_treatment refall
_refine_ls_matrix_type full
_refine_ls_number_parameters 221
_refine_ls_number_reflns 2072
_refine_ls_number_restraints 0
_refine_ls_restrained_S_all 0.813
_refine_ls_R_factor_all 0.0466
_refine_ls_R_factor_gt 0.0373
_refine_ls_shift/su_max 0.001
_refine_ls_shift/su_mean 0.000
_refine_ls_structure_factor_coef Fsqd
_refine_ls_weighting_details 'calc w = 1/[\s^2^(Fo^2^)+(0.1065P)^2^+0.2350P] where P = (Fo^2^+2Fc^2^)/3'
_refine_ls_weighting_scheme calc
_refine_ls_wR_factor_gt 0.1167
_refine_ls_wR_factor_ref 0.1244
_reflns_number_gt 1761
_reflns_number_total 2072
_reflns_threshold_expression I>2\s(I)
_cod_data_source_file lh6401.cif
_cod_data_source_block I
_cod_depositor_comments
;
The following automatic conversions were performed:
'_symmetry_cell_setting' value 'Monoclinic' changed to 'monoclinic'
according to '/home/saulius/struct/CIF-dictionaries/cif_core.dic'
dictionary named 'cif_core.dic' version 2.4.1 from 2010-06-29.

Automatic conversion script
Id: cif_fix_enum 1527 2010-12-29 10:47:43Z saulius 

The following automatic conversions were performed:

'_chemical_melting_point' value 'not measured' was changed to '?' -
the value is undefined or not given.

Automatic conversion script
Id: cif_fix_values 1646 2011-03-28 12:23:43Z adriana 

The following automatic conversions were performed:

'_chemical_melting_point' value 'not measured' was changed to '?' -
the value is undefined or not given.

'_symmetry_cell_setting' value
'Monoclinic' changed to 'monoclinic' according to
/home/saulius/struct/CIF-dictionaries/cif_core.dic dictionary named
'cif_core.dic' version 2.4.1 from 2010-06-29.

Automatic conversion script
Id: cif_fix_values 1715 2011-07-08 13:25:40Z adriana 
;
_cod_original_sg_symbol_H-M 'P 21 /c'
_cod_database_code 2205756
_cod_database_fobs_code 2205756

loop_
_symmetry_equiv_pos_as_xyz
'x, y, z'
'x, -y+1/2, z+1/2'
'-x, -y, -z'
'-x, y-1/2, -z-1/2'

loop_
_atom_site_label
_atom_site_fract_x
_atom_site_fract_y
_atom_site_fract_z
_atom_site_U_iso_or_equiv
_atom_site_adp_type
_atom_site_calc_flag
_atom_site_occupancy
_atom_site_type_symbol
C1 0.3037(3) 0.32591(19) 0.59887(7) 0.0494(4) Uani d 1 C
C2 0.1629(3) 0.23151(19) 0.62724(8) 0.0520(5) Uani d 1 C
C3 0.0329(3) 0.28049(18) 0.66915(8) 0.0490(4) Uani d 1 C
C4 0.0439(3) 0.42400(17) 0.68372(6) 0.0417(4) Uani d 1 C
N5 0.1992(2) 0.66760(13) 0.66889(5) 0.0361(3) Uani d 1 N
C6 -0.1250(3) 0.85135(16) 0.65407(7) 0.0413(4) Uani d 1 C
C7 -0.2780(3) 0.94051(19) 0.62071(8) 0.0510(4) Uani d 1 C
C8 -0.2541(4) 0.9437(2) 0.56571(8) 0.0569(5) Uani d 1 C
C9 -0.0790(4) 0.8566(2) 0.54463(7) 0.0529(5) Uani d 1 C
C10 0.2732(4) 0.6800(2) 0.54995(7) 0.0500(4) Uani d 1 C
C11 0.4531(3) 0.57875(18) 0.58142(7) 0.0470(4) Uani d 1 C
C12 0.1871(3) 0.51694(16) 0.65566(6) 0.0356(4) Uani d 1 C
C13 0.3158(3) 0.47037(17) 0.61289(6) 0.0403(4) Uani d 1 C
C14 0.0547(3) 0.76342(15) 0.63302(6) 0.0361(4) Uani d 1 C
C15 0.0821(3) 0.76539(17) 0.57731(6) 0.0419(4) Uani d 1 C
C16 0.3440(3) 0.72171(15) 0.71368(6) 0.0355(4) Uani d 1 C
O17 0.3538(2) 0.85078(11) 0.72298(5) 0.0450(3) Uani d 1 O
N18 0.4735(3) 0.62560(17) 0.74566(6) 0.0521(4) Uani d 1 N
O19 0.2846(4) 0.6952(2) 0.50180(6) 0.0858(5) Uani d 1 O
H1 0.395(4) 0.295(2) 0.5693(9) 0.070(6) Uiso d 1 H
H2 0.152(4) 0.127(2) 0.6187(8) 0.053(5) Uiso d 1 H
H3 -0.064(4) 0.214(2) 0.6893(8) 0.057(5) Uiso d 1 H
H4 -0.054(3) 0.4616(19) 0.7118(7) 0.044(4) Uiso d 1 H
H6 -0.146(4) 0.848(2) 0.6927(8) 0.051(5) Uiso d 1 H
H7 -0.403(5) 1.003(3) 0.6361(8) 0.074(6) Uiso d 1 H
H8 -0.360(4) 1.007(2) 0.5420(8) 0.064(6) Uiso d 1 H
H9 -0.063(4) 0.857(2) 0.5074(10) 0.071(7) Uiso d 1 H
H111 0.565(4) 0.635(2) 0.6066(7) 0.045(5) Uiso d 1 H
H112 0.561(4) 0.533(2) 0.5551(9) 0.063(5) Uiso d 1 H
H181 0.473(4) 0.534(2) 0.7402(8) 0.060(6) Uiso d 1 H
H182 0.572(5) 0.668(2) 0.7737(10) 0.069(6) Uiso d 1 H

loop_
_atom_site_aniso_label
_atom_site_aniso_U_11
_atom_site_aniso_U_22
_atom_site_aniso_U_33
_atom_site_aniso_U_12
_atom_site_aniso_U_13
_atom_site_aniso_U_23
C1 0.0553(10) 0.0436(9) 0.0505(9) -0.0044(7) 0.0117(8) -0.0149(7)
C2 0.0594(11) 0.0356(9) 0.0605(11) -0.0080(7) 0.0031(8) -0.0086(8)
C3 0.0513(9) 0.0399(9) 0.0559(10) -0.0104(7) 0.0057(8) 0.0046(8)
C4 0.0445(8) 0.0422(9) 0.0395(8) -0.0014(6) 0.0093(7) 0.0016(6)
N5 0.0464(7) 0.0300(6) 0.0320(6) 0.0002(5) 0.0038(5) -0.0033(5)
C6 0.0429(8) 0.0371(8) 0.0439(9) -0.0012(6) 0.0047(7) -0.0019(6)
C7 0.0474(9) 0.0415(9) 0.0629(11) 0.0026(7) -0.0003(8) -0.0008(8)
C8 0.0582(10) 0.0489(10) 0.0601(11) 0.0003(8) -0.0121(9) 0.0100(9)
C9 0.0636(11) 0.0551(11) 0.0384(9) -0.0117(8) -0.0021(8) 0.0099(8)
C10 0.0596(10) 0.0550(10) 0.0373(8) -0.0118(8) 0.0149(7) -0.0011(7)
C11 0.0486(9) 0.0474(10) 0.0479(9) -0.0067(7) 0.0192(8) -0.0075(8)
C12 0.0403(8) 0.0316(7) 0.0348(7) -0.0015(6) 0.0027(6) -0.0031(6)
C13 0.0426(8) 0.0385(9) 0.0407(8) -0.0036(6) 0.0077(6) -0.0050(6)
C14 0.0404(8) 0.0325(7) 0.0354(8) -0.0066(6) 0.0037(6) 0.0003(6)
C15 0.0481(9) 0.0415(8) 0.0362(8) -0.0106(7) 0.0044(6) 0.0019(6)
C16 0.0401(8) 0.0349(8) 0.0324(7) -0.0002(6) 0.0078(6) -0.0026(6)
O17 0.0544(7) 0.0348(6) 0.0450(6) -0.0011(5) 0.0005(5) -0.0087(5)
N18 0.0659(10) 0.0402(8) 0.0466(8) 0.0038(7) -0.0122(7) -0.0030(6)
O19 0.1080(12) 0.1127(14) 0.0412(7) 0.0169(10) 0.0292(8) 0.0072(8)

loop_
_atom_type_symbol
_atom_type_description
_atom_type_scat_dispersion_real
_atom_type_scat_dispersion_imag
_atom_type_scat_source
C C 0.0181 0.0091 'International Tables Vol C Tables 4.2.6.8 and 6.1.1.4'
H H 0.0000 0.0000 'International Tables Vol C Tables 4.2.6.8 and 6.1.1.4'
N N 0.0311 0.0180 'International Tables Vol C Tables 4.2.6.8 and 6.1.1.4'
O O 0.0492 0.0322 'International Tables Vol C Tables 4.2.6.8 and 6.1.1.4'

loop_
_geom_angle_atom_site_label_1
_geom_angle_atom_site_label_2
_geom_angle_atom_site_label_3
_geom_angle
C13 C1 C2 119.96(16)
C13 C1 H1 117.8(14)
C2 C1 H1 122.2(14)
C3 C2 C1 120.34(16)
C3 C2 H2 117.4(12)
C1 C2 H2 122.3(12)
C2 C3 C4 120.35(16)
C2 C3 H3 120.1(12)
C4 C3 H3 119.6(12)
C12 C4 C3 118.92(15)
C12 C4 H4 119.5(11)
C3 C4 H4 121.5(11)
C16 N5 C14 119.62(12)
C16 N5 C12 123.18(12)
C14 N5 C12 117.20(12)
C7 C6 C14 120.58(16)
C7 C6 H6 119.5(11)
C14 C6 H6 119.9(11)
C8 C7 C6 120.13(17)
C8 C7 H7 119.9(13)
C6 C7 H7 120.0(13)
C7 C8 C9 119.63(17)
C7 C8 H8 120.6(12)
C9 C8 H8 119.8(12)
C8 C9 C15 121.96(17)
C8 C9 H9 120.1(14)
C15 C9 H9 118.0(14)
O19 C10 C15 119.14(18)
O19 C10 C11 119.80(18)
C15 C10 C11 121.05(14)
C10 C11 C13 112.29(14)
C10 C11 H111 108.1(11)
C13 C11 H111 108.6(11)
C10 C11 H112 107.2(12)
C13 C11 H112 112.8(12)
H111 C11 H112 107.6(16)
C4 C12 C13 121.63(14)
C4 C12 N5 120.58(13)
C13 C12 N5 117.75(13)
C1 C13 C12 118.78(14)
C1 C13 C11 122.08(15)
C12 C13 C11 119.07(14)
C6 C14 C15 120.10(14)
C6 C14 N5 118.33(13)
C15 C14 N5 121.50(13)
C9 C15 C14 117.58(16)
C9 C15 C10 117.06(15)
C14 C15 C10 125.35(15)
O17 C16 N18 122.31(15)
O17 C16 N5 121.32(13)
N18 C16 N5 116.37(14)
C16 N18 H181 125.0(14)
C16 N18 H182 112.6(14)
H181 N18 H182 122(2)

loop_
_geom_bond_atom_site_label_1
_geom_bond_atom_site_label_2
_geom_bond_distance
C1 C13 1.389(2)
C1 C2 1.387(3)
C1 H1 0.96(2)
C2 C3 1.379(3)
C2 H2 0.99(2)
C3 C4 1.384(2)
C3 H3 0.97(2)
C4 C12 1.381(2)
C4 H4 0.974(19)
N5 C16 1.3812(19)
N5 C14 1.4271(19)
N5 C12 1.4402(19)
C6 C7 1.377(2)
C6 C14 1.393(2)
C6 H6 0.98(2)
C7 C8 1.385(3)
C7 H7 0.99(2)
C8 C9 1.371(3)
C8 H8 0.97(2)
C9 C15 1.402(2)
C9 H9 0.94(2)
C10 O19 1.212(2)
C10 C15 1.499(2)
C10 C11 1.501(3)
C11 C13 1.505(2)
C11 H111 0.971(19)
C11 H112 1.00(2)
C12 C13 1.385(2)
C14 C15 1.406(2)
C16 O17 1.2234(18)
C16 N18 1.338(2)
N18 H181 0.86(2)
N18 H182 0.92(2)

loop_
_geom_hbond_atom_site_label_D
_geom_hbond_atom_site_label_H
_geom_hbond_atom_site_label_A
_geom_hbond_site_symmetry_A
_geom_hbond_distance_DH
_geom_hbond_distance_HA
_geom_hbond_distance_DA
_geom_hbond_angle_DHA
N18 H181 O17 4_657 0.86(2) 2.10(2) 2.800(2) 137.7(18)
C1 H1 O19 3_666 0.96(2) 2.56(2) 3.475(2) 158.4(18)
C4 H4 O17 4_557 0.974(19) 2.587(18) 3.346(2) 134.9(13)

loop_
_geom_torsion_atom_site_label_1
_geom_torsion_atom_site_label_2
_geom_torsion_atom_site_label_3
_geom_torsion_atom_site_label_4
_geom_torsion
C13 C1 C2 C3 0.5(3)
C1 C2 C3 C4 -0.7(3)
C2 C3 C4 C12 -0.1(3)
C14 C6 C7 C8 -0.1(3)
C6 C7 C8 C9 0.6(3)
C7 C8 C9 C15 -1.3(3)
O19 C10 C11 C13 -126.31(19)
C15 C10 C11 C13 54.9(2)
C3 C4 C12 C13 1.1(2)
C3 C4 C12 N5 178.74(14)
C16 N5 C12 C4 76.37(19)
C14 N5 C12 C4 -104.25(16)
C16 N5 C12 C13 -105.92(17)
C14 N5 C12 C13 73.46(18)
C2 C1 C13 C12 0.6(3)
C2 C1 C13 C11 -176.36(17)
C4 C12 C13 C1 -1.4(2)
N5 C12 C13 C1 -179.04(14)
C4 C12 C13 C11 175.65(15)
N5 C12 C13 C11 -2.0(2)
C10 C11 C13 C1 109.72(18)
C10 C11 C13 C12 -67.2(2)
C7 C6 C14 C15 0.2(2)
C7 C6 C14 N5 -176.79(14)
C16 N5 C14 C6 -57.77(19)
C12 N5 C14 C6 122.83(15)
C16 N5 C14 C15 125.26(15)
C12 N5 C14 C15 -54.15(19)
C8 C9 C15 C14 1.4(3)
C8 C9 C15 C10 -177.44(16)
C6 C14 C15 C9 -0.9(2)
N5 C14 C15 C9 176.07(14)
C6 C14 C15 C10 177.88(15)
N5 C14 C15 C10 -5.2(2)
O19 C10 C15 C9 1.6(3)
C11 C10 C15 C9 -179.64(15)
O19 C10 C15 C14 -177.16(18)
C11 C10 C15 C14 1.6(2)
C14 N5 C16 O17 -0.9(2)
C12 N5 C16 O17 178.42(14)
C14 N5 C16 N18 179.68(14)
C12 N5 C16 N18 -1.0(2)

loop_
_cod_related_entry_id
_cod_related_entry_database
_cod_related_entry_code
1 ChemSpider 31608
